data_7033372
loop_
_publ_author_name
'Colomban, C\'edric'
'Kudrik, Evgeny V.'
'Tyurin, Dmitry V.'
'Albrieux, Florian'
'Nefedov, Sergei E.'
'Afanasiev, Pavel'
'Sorokin, Alexander B.'

_publ_section_title
;
 Synthesis and characterization of \m-nitrido, \m-carbido and \m-oxo
 dimers of iron octapropylporphyrazine.
;
_journal_issue 5
_journal_name_full 'Dalton transactions (Cambridge, England : 2003)'
_journal_page_first 2240
_journal_page_last 2251
_journal_paper_doi 10.1039/c4dt03207a
_journal_volume 44
_journal_year 2015
_chemical_formula_sum 'C80 H112 Fe2 N16 O'
_chemical_formula_weight 1425.56
_chemical_name_systematic
; 
 ? 
;
_space_group_IT_number 2
_symmetry_cell_setting triclinic
_symmetry_space_group_name_Hall '-P 1'
_symmetry_space_group_name_H-M 'P -1'
_atom_sites_solution_hydrogens geom
_atom_sites_solution_primary direct
_atom_sites_solution_secondary difmap
_audit_creation_method SHELXL-97
_audit_update_record
;
2014-11-26 deposited with the CCDC.
2014-12-05 downloaded from the CCDC.
;
_cell_angle_alpha 72.5610(10)
_cell_angle_beta 84.5580(10)
_cell_angle_gamma 68.5410(10)
_cell_formula_units_Z 2
_cell_length_a 15.5842(13)
_cell_length_b 16.0628(13)
_cell_length_c 17.9023(14)
_cell_measurement_reflns_used 9873
_cell_measurement_temperature 150(2)
_cell_measurement_theta_max 30.50
_cell_measurement_theta_min 2.22
_cell_volume 3978.5(6)
_computing_cell_refinement 'Bruker SAINT'
_computing_data_collection 'Bruker APEX2'
_computing_data_reduction 'Bruker SAINT'
_computing_molecular_graphics 'Bruker SHELXTL'
_computing_publication_material 'Bruker SHELXTL'
_computing_structure_refinement 'SHELXL-97 (Sheldrick, 1997)'
_computing_structure_solution 'SHELXS-97 (Sheldrick, 1990)'
_diffrn_ambient_temperature 150(2)
_diffrn_measured_fraction_theta_full 0.991
_diffrn_measured_fraction_theta_max 0.991
_diffrn_measurement_device_type 'Bruker APEX-II CCD'
_diffrn_measurement_method '\f and \w scans'
_diffrn_radiation_monochromator graphite
_diffrn_radiation_source 'fine-focus sealed tube'
_diffrn_radiation_type MoK\a
_diffrn_radiation_wavelength 0.71073
_diffrn_reflns_av_R_equivalents 0.0214
_diffrn_reflns_av_sigmaI/netI 0.0364
_diffrn_reflns_limit_h_max 21
_diffrn_reflns_limit_h_min -21
_diffrn_reflns_limit_k_max 21
_diffrn_reflns_limit_k_min -21
_diffrn_reflns_limit_l_max 24
_diffrn_reflns_limit_l_min -24
_diffrn_reflns_number 44144
_diffrn_reflns_theta_full 29.00
_diffrn_reflns_theta_max 29.00
_diffrn_reflns_theta_min 1.86
_diffrn_standards_number 0
_exptl_absorpt_coefficient_mu 0.418
_exptl_absorpt_correction_T_max 0.9450
_exptl_absorpt_correction_T_min 0.8418
_exptl_absorpt_correction_type multi-scan
_exptl_absorpt_process_details sadabs
_exptl_crystal_colour voilet-blue
_exptl_crystal_density_diffrn 1.190
_exptl_crystal_density_method 'not measured'
_exptl_crystal_description prizm
_exptl_crystal_F_000 1528
_exptl_crystal_size_max 0.14
_exptl_crystal_size_mid 0.12
_exptl_crystal_size_min 0.10
_refine_diff_density_max 0.728
_refine_diff_density_min -0.385
_refine_diff_density_rms 0.058
_refine_ls_extinction_method none
_refine_ls_goodness_of_fit_ref 1.015
_refine_ls_hydrogen_treatment constr
_refine_ls_matrix_type full
_refine_ls_number_parameters 926
_refine_ls_number_reflns 20972
_refine_ls_number_restraints 0
_refine_ls_restrained_S_all 1.015
_refine_ls_R_factor_all 0.0699
_refine_ls_R_factor_gt 0.0468
_refine_ls_shift/su_max 0.002
_refine_ls_shift/su_mean 0.000
_refine_ls_structure_factor_coef Fsqd
_refine_ls_weighting_details 'calc w=1/[\s^2^(Fo^2^)+(0.0798P)^2^+0.7728P] where P=(Fo^2^+2Fc^2^)/3'
_refine_ls_weighting_scheme calc
_refine_ls_wR_factor_gt 0.1227
_refine_ls_wR_factor_ref 0.1393
_reflns_number_gt 15342
_reflns_number_total 20972
_reflns_threshold_expression >2sigma(I)
_cod_data_source_file c4dt03207a2.cif
_cod_data_source_block fe2onew
_cod_depositor_comments
;
The following automatic conversions were performed:

'_symmetry_cell_setting' value 'Triclinic' changed to 'triclinic'
according to
/usr/data/users/saulius/crontab/automatic-downloads/rss-feeds/RSC/lib/dictionaries/cif_core.dic
dictionary named 'cif_core.dic' version 2.4.2 from 2011-04-26.

Automatic conversion script
Id: cif_fix_values 2935 2014-11-11 08:27:57Z andrius 

 Adding full bibliography for 7033370--7033372.cif.
;
_cod_original_sg_symbol_H-M P-1
_cod_database_code 7033372

loop_
_symmetry_equiv_pos_as_xyz
'x, y, z'
'-x, -y, -z'

loop_
_atom_site_label
_atom_site_type_symbol
_atom_site_fract_x
_atom_site_fract_y
_atom_site_fract_z
_atom_site_U_iso_or_equiv
_atom_site_adp_type
_atom_site_occupancy
_atom_site_symmetry_multiplicity
_atom_site_calc_flag
_atom_site_refinement_flags
_atom_site_disorder_assembly
_atom_site_disorder_group
Fe1 Fe 0.990654(15) 0.123333(15) 0.360919(13) 0.02430(6) Uani 1 1 d . . .
Fe2 Fe 1.013875(18) 0.164046(17) 0.160997(14) 0.03157(7) Uani 1 1 d . . .
O1 O 1.01019(8) 0.12126(8) 0.26293(7) 0.0310(3) Uani 1 1 d . . .
N1 N 1.00838(9) -0.00735(9) 0.40744(8) 0.0265(3) Uani 1 1 d . . .
N2 N 1.17369(10) -0.07317(10) 0.42853(9) 0.0317(3) Uani 1 1 d . . .
N3 N 1.11568(10) 0.09556(9) 0.39274(8) 0.0288(3) Uani 1 1 d . . .
N4 N 1.12067(10) 0.25083(10) 0.36345(9) 0.0321(3) Uani 1 1 d . . .
N5 N 0.96590(10) 0.25293(9) 0.35304(8) 0.0278(3) Uani 1 1 d . . .
N6 N 0.80032(10) 0.31844(10) 0.33368(9) 0.0319(3) Uani 1 1 d . . .
N7 N 0.85897(10) 0.14989(9) 0.36641(8) 0.0284(3) Uani 1 1 d . . .
N8 N 0.85423(10) -0.00546(10) 0.39671(9) 0.0311(3) Uani 1 1 d . . .
N9 N 1.04357(11) 0.27393(10) 0.15074(9) 0.0357(3) Uani 1 1 d . . .
N10 N 0.89104(11) 0.39028(11) 0.14670(9) 0.0382(3) Uani 1 1 d . . .
N11 N 0.88641(12) 0.24480(11) 0.13713(10) 0.0392(4) Uani 1 1 d . A .
N12 N 0.81925(14) 0.13839(14) 0.11885(12) 0.0539(5) Uani 1 1 d . A .
N13 N 0.98536(13) 0.07199(12) 0.12802(10) 0.0435(4) Uani 1 1 d . A .
N14 N 1.13813(15) -0.04012(13) 0.12353(12) 0.0524(5) Uani 1 1 d . . .
N15 N 1.14277(12) 0.10059(11) 0.14239(10) 0.0396(4) Uani 1 1 d . . .
N16 N 1.20996(13) 0.21030(12) 0.15254(12) 0.0507(5) Uani 1 1 d . . .
C1 C 0.94454(12) -0.04804(11) 0.41073(9) 0.0282(3) Uani 1 1 d . . .
C2 C 0.98833(12) -0.14954(11) 0.43193(10) 0.0307(3) Uani 1 1 d . . .
C3 C 0.93720(14) -0.21323(13) 0.43606(11) 0.0371(4) Uani 1 1 d . . .
H3A H 0.8781 -0.1920 0.4629 0.045 Uiso 1 1 calc R . .
H3B H 0.9739 -0.2769 0.4676 0.045 Uiso 1 1 calc R . .
C4 C 0.91760(18) -0.21655(16) 0.35562(13) 0.0501(5) Uani 1 1 d . . .
H4A H 0.9768 -0.2418 0.3302 0.060 Uiso 1 1 calc R . .
H4B H 0.8847 -0.1523 0.3229 0.060 Uiso 1 1 calc R . .
C5 C 0.8600(2) -0.27624(19) 0.35920(17) 0.0671(7) Uani 1 1 d . . .
H5A H 0.8525 -0.2792 0.3064 0.101 Uiso 1 1 calc R . .
H5B H 0.7993 -0.2486 0.3803 0.101 Uiso 1 1 calc R . .
H5C H 0.8911 -0.3394 0.3932 0.101 Uiso 1 1 calc R . .
C6 C 1.07950(12) -0.16872(11) 0.44122(10) 0.0307(3) Uani 1 1 d . . .
C7 C 1.15864(13) -0.25964(12) 0.45845(11) 0.0367(4) Uani 1 1 d . . .
H7A H 1.1356 -0.3108 0.4852 0.044 Uiso 1 1 calc R . .
H7B H 1.2028 -0.2591 0.4944 0.044 Uiso 1 1 calc R . .
C8 C 1.20819(16) -0.27833(15) 0.38476(14) 0.0499(5) Uani 1 1 d . . .
H8A H 1.2247 -0.2237 0.3549 0.060 Uiso 1 1 calc R . .
H8B H 1.1659 -0.2859 0.3516 0.060 Uiso 1 1 calc R . .
C9 C 1.29531(18) -0.36512(18) 0.40202(18) 0.0671(7) Uani 1 1 d . . .
H9A H 1.3232 -0.3755 0.3526 0.101 Uiso 1 1 calc R . .
H9B H 1.2797 -0.4193 0.4325 0.101 Uiso 1 1 calc R . .
H9C H 1.3392 -0.3564 0.4320 0.101 Uiso 1 1 calc R . .
C10 C 1.09164(12) -0.07907(11) 0.42568(10) 0.0286(3) Uani 1 1 d . . .
C11 C 1.18357(12) 0.00881(12) 0.41285(10) 0.0313(4) Uani 1 1 d . . .
C12 C 1.27364(12) 0.01675(13) 0.41422(11) 0.0360(4) Uani 1 1 d . . .
C13 C 1.36153(13) -0.06601(14) 0.42828(13) 0.0433(5) Uani 1 1 d . . .
H13A H 1.3534 -0.1171 0.4722 0.052 Uiso 1 1 calc R . .
H13B H 1.4110 -0.0490 0.4433 0.052 Uiso 1 1 calc R . .
C14 C 1.38975(16) -0.09952(19) 0.35698(16) 0.0602(6) Uani 1 1 d . . .
H14A H 1.4014 -0.0493 0.3143 0.072 Uiso 1 1 calc R . .
H14B H 1.3380 -0.1116 0.3399 0.072 Uiso 1 1 calc R . .
C15 C 1.47507(18) -0.1873(2) 0.3692(2) 0.0740(8) Uani 1 1 d . . .
H15A H 1.4915 -0.2028 0.3195 0.111 Uiso 1 1 calc R . .
H15B H 1.4625 -0.2391 0.4081 0.111 Uiso 1 1 calc R . .
H15C H 1.5263 -0.1769 0.3879 0.111 Uiso 1 1 calc R . .
C16 C 1.25848(13) 0.10954(13) 0.39583(12) 0.0369(4) Uani 1 1 d . . .
C17 C 1.32590(14) 0.15786(16) 0.38975(15) 0.0488(5) Uani 1 1 d . . .
H17A H 1.3162 0.2067 0.3388 0.059 Uiso 1 1 calc R . .
H17B H 1.3892 0.1120 0.3908 0.059 Uiso 1 1 calc R . .
C18 C 1.31744(19) 0.2027(2) 0.45517(18) 0.0661(7) Uani 1 1 d . . .
H18A H 1.2524 0.2428 0.4584 0.079 Uiso 1 1 calc R . .
H18B H 1.3347 0.1531 0.5056 0.079 Uiso 1 1 calc R . .
C19 C 1.3776(2) 0.2606(3) 0.4430(2) 0.0910(11) Uani 1 1 d . . .
H19A H 1.3666 0.2913 0.4846 0.137 Uiso 1 1 calc R . .
H19B H 1.3628 0.3080 0.3921 0.137 Uiso 1 1 calc R . .
H19C H 1.4426 0.2202 0.4446 0.137 Uiso 1 1 calc R . .
C20 C 1.15946(12) 0.15817(12) 0.38237(11) 0.0316(4) Uani 1 1 d . . .
C21 C 1.03012(12) 0.29301(11) 0.35250(10) 0.0291(3) Uani 1 1 d . . .
C22 C 0.98525(13) 0.39389(12) 0.33818(11) 0.0327(4) Uani 1 1 d . . .
C23 C 1.03631(15) 0.45730(13) 0.33541(12) 0.0401(4) Uani 1 1 d . . .
H23A H 1.0911 0.4417 0.3023 0.048 Uiso 1 1 calc R . .
H23B H 0.9961 0.5223 0.3101 0.048 Uiso 1 1 calc R . .
C24 C 1.0671(2) 0.45220(18) 0.41365(15) 0.0628(7) Uani 1 1 d . . .
H24A H 1.1058 0.3870 0.4401 0.075 Uiso 1 1 calc R . .
H24B H 1.0124 0.4707 0.4463 0.075 Uiso 1 1 calc R . .
C25 C 1.1220(3) 0.5159(2) 0.4065(2) 0.0862(10) Uani 1 1 d . . .
H25A H 1.1384 0.5132 0.4589 0.129 Uiso 1 1 calc R . .
H25B H 1.0844 0.5802 0.3789 0.129 Uiso 1 1 calc R . .
H25C H 1.1783 0.4951 0.3772 0.129 Uiso 1 1 calc R . .
C26 C 0.89357(13) 0.41294(12) 0.32926(11) 0.0326(4) Uani 1 1 d . . .
C27 C 0.81445(14) 0.50463(13) 0.31334(12) 0.0414(4) Uani 1 1 d . . .
H27A H 0.8395 0.5557 0.2970 0.050 Uiso 1 1 calc R . .
H27B H 0.7771 0.5104 0.2690 0.050 Uiso 1 1 calc R . .
C28 C 0.75257(17) 0.51722(16) 0.38154(16) 0.0600(6) Uani 1 1 d . . .
H28A H 0.7882 0.5176 0.4243 0.072 Uiso 1 1 calc R . .
H28B H 0.7317 0.4633 0.4011 0.072 Uiso 1 1 calc R . .
C29 C 0.66874(19) 0.60652(19) 0.3615(2) 0.0805(9) Uani 1 1 d . . .
H29A H 0.6329 0.6127 0.4089 0.121 Uiso 1 1 calc R . .
H29B H 0.6303 0.6044 0.3223 0.121 Uiso 1 1 calc R . .
H29C H 0.6888 0.6601 0.3405 0.121 Uiso 1 1 calc R . .
C30 C 0.88247(12) 0.32469(11) 0.33856(10) 0.0297(3) Uani 1 1 d . . .
C31 C 0.79097(12) 0.23632(12) 0.34734(10) 0.0308(3) Uani 1 1 d . . .
C32 C 0.70125(12) 0.22783(13) 0.34587(12) 0.0361(4) Uani 1 1 d . . .
C33 C 0.61286(13) 0.31019(14) 0.33043(14) 0.0467(5) Uani 1 1 d . . .
H33A H 0.5638 0.2916 0.3167 0.056 Uiso 1 1 calc R . .
H33B H 0.6207 0.3600 0.2850 0.056 Uiso 1 1 calc R . .
C34 C 0.58287(16) 0.34849(18) 0.40026(18) 0.0632(7) Uani 1 1 d . . .
H34A H 0.6350 0.3595 0.4180 0.076 Uiso 1 1 calc R . .
H34B H 0.5679 0.3010 0.4437 0.076 Uiso 1 1 calc R . .
C35 C 0.5000(2) 0.4387(2) 0.3833(3) 0.0955(12) Uani 1 1 d . . .
H35A H 0.4858 0.4607 0.4300 0.143 Uiso 1 1 calc R . .
H35B H 0.4468 0.4276 0.3689 0.143 Uiso 1 1 calc R . .
H35C H 0.5138 0.4859 0.3399 0.143 Uiso 1 1 calc R . .
C36 C 0.71668(12) 0.13495(13) 0.36357(11) 0.0358(4) Uani 1 1 d . . .
C37 C 0.65151(14) 0.08501(15) 0.36795(14) 0.0440(5) Uani 1 1 d . . .
H37A H 0.5878 0.1283 0.3709 0.053 Uiso 1 1 calc R . .
H37B H 0.6647 0.0324 0.4166 0.053 Uiso 1 1 calc R . .
C38 C 0.6575(2) 0.0472(2) 0.29817(16) 0.0648(7) Uani 1 1 d . . .
H38A H 0.6407 0.1001 0.2498 0.078 Uiso 1 1 calc R . .
H38B H 0.7220 0.0067 0.2933 0.078 Uiso 1 1 calc R . .
C39 C 0.5956(2) -0.0073(3) 0.3056(2) 0.0830(9) Uani 1 1 d . . .
H39A H 0.6078 -0.0367 0.2631 0.125 Uiso 1 1 calc R . .
H39B H 0.5312 0.0347 0.3025 0.125 Uiso 1 1 calc R . .
H39C H 0.6075 -0.0556 0.3561 0.125 Uiso 1 1 calc R . .
C40 C 0.81569(12) 0.08706(12) 0.37660(10) 0.0303(3) Uani 1 1 d . . .
C41 C 1.12980(14) 0.27866(14) 0.15110(13) 0.0427(4) Uani 1 1 d . . .
C42 C 1.12246(16) 0.37291(15) 0.14728(14) 0.0483(5) Uani 1 1 d . . .
C43 C 1.2047(2) 0.40304(18) 0.1395(2) 0.0711(8) Uani 1 1 d . . .
H43A H 1.2374 0.3917 0.0913 0.085 Uiso 1 1 calc R . .
H43B H 1.1816 0.4713 0.1318 0.085 Uiso 1 1 calc R . .
C44 C 1.2700(3) 0.3600(3) 0.2021(2) 0.0952(11) Uani 1 1 d . . .
H44A H 1.2931 0.2916 0.2111 0.114 Uiso 1 1 calc R . .
H44B H 1.2391 0.3733 0.2504 0.114 Uiso 1 1 calc R . .
C45 C 1.3529(3) 0.3940(4) 0.1867(3) 0.1238(16) Uani 1 1 d . . .
H45A H 1.4046 0.3487 0.2214 0.186 Uiso 1 1 calc R . .
H45B H 1.3350 0.4547 0.1968 0.186 Uiso 1 1 calc R . .
H45C H 1.3715 0.4000 0.1321 0.186 Uiso 1 1 calc R . .
C46 C 1.03091(15) 0.42427(13) 0.14606(12) 0.0401(4) Uani 1 1 d . . .
C47 C 0.98190(16) 0.52534(14) 0.14062(12) 0.0454(5) Uani 1 1 d . . .
H47A H 1.0226 0.5471 0.1630 0.054 Uiso 1 1 calc R . .
H47B H 0.9260 0.5317 0.1730 0.054 Uiso 1 1 calc R . .
C48 C 0.9534(2) 0.58852(15) 0.05762(14) 0.0565(6) Uani 1 1 d . . .
H48A H 1.0093 0.5899 0.0267 0.068 Uiso 1 1 calc R . .
H48B H 0.9191 0.5630 0.0323 0.068 Uiso 1 1 calc R . .
C49 C 0.8934(2) 0.68711(16) 0.05813(16) 0.0708(8) Uani 1 1 d . . .
H49A H 0.8782 0.7268 0.0041 0.106 Uiso 1 1 calc R . .
H49B H 0.9269 0.7119 0.0843 0.106 Uiso 1 1 calc R . .
H49C H 0.8365 0.6862 0.0862 0.106 Uiso 1 1 calc R . .
C50 C 0.98246(14) 0.36166(13) 0.14843(11) 0.0360(4) Uani 1 1 d . . .
C51 C 0.84702(14) 0.33494(13) 0.14135(11) 0.0390(4) Uani 1 1 d . . .
C52 C 0.74732(15) 0.36689(16) 0.13579(13) 0.0463(5) Uani 1 1 d . . .
C53 C 0.68557(15) 0.46141(16) 0.13883(15) 0.0530(5) Uani 1 1 d . . .
H53A H 0.6987 0.4711 0.1880 0.064 Uiso 1 1 calc R . .
H53B H 0.6209 0.4642 0.1405 0.064 Uiso 1 1 calc R . .
C54 C 0.6947(2) 0.5392(2) 0.0715(2) 0.0824(9) Uani 1 1 d . . .
H54A H 0.6735 0.5349 0.0229 0.099 Uiso 1 1 calc R . .
H54B H 0.7606 0.5324 0.0654 0.099 Uiso 1 1 calc R . .
C55 C 0.6396(3) 0.6346(2) 0.0822(3) 0.1125(14) Uani 1 1 d . . .
H55A H 0.6414 0.6831 0.0340 0.169 Uiso 1 1 calc R . .
H55B H 0.6663 0.6429 0.1257 0.169 Uiso 1 1 calc R . .
H55C H 0.5755 0.6394 0.0937 0.169 Uiso 1 1 calc R . .
C56 C 0.72686(15) 0.29421(16) 0.12763(14) 0.0499(5) Uani 1 1 d . A .
C57 C 0.63490(18) 0.2895(2) 0.11518(18) 0.0684(7) Uani 1 1 d . . .
H57A H 0.5997 0.3259 0.1490 0.082 Uiso 1 1 d R A .
H57B H 0.6326 0.2301 0.1460 0.082 Uiso 1 1 d R . .
C58 C 0.6191(5) 0.3028(5) 0.0259(5) 0.0784(19) Uani 0.60 1 d P A 1
H58A H 0.6703 0.2546 0.0085 0.094 Uiso 0.60 1 calc PR A 1
H58B H 0.5611 0.2932 0.0200 0.094 Uiso 0.60 1 calc PR A 1
C59 C 0.6135(5) 0.4002(4) -0.0273(4) 0.087(2) Uani 0.60 1 d P A 1
H59A H 0.5979 0.4066 -0.0810 0.131 Uiso 0.60 1 calc PR A 1
H59B H 0.6733 0.4074 -0.0267 0.131 Uiso 0.60 1 calc PR A 1
H59C H 0.5659 0.4485 -0.0082 0.131 Uiso 0.60 1 calc PR A 1
C58A C 0.5862(8) 0.3504(8) 0.0429(7) 0.094(4) Uani 0.40 1 d P A 2
H58C H 0.5271 0.3413 0.0408 0.113 Uiso 0.40 1 calc PR A 2
H58D H 0.5722 0.4163 0.0413 0.113 Uiso 0.40 1 calc PR A 2
C59A C 0.6389(13) 0.3321(15) -0.0221(8) 0.148(7) Uani 0.40 1 d P A 2
H59D H 0.6044 0.3740 -0.0703 0.222 Uiso 0.40 1 calc PR A 2
H59E H 0.6521 0.2672 -0.0209 0.222 Uiso 0.40 1 calc PR A 2
H59F H 0.6969 0.3423 -0.0207 0.222 Uiso 0.40 1 calc PR A 2
C60 C 0.81416(15) 0.21888(15) 0.12829(13) 0.0453(5) Uani 1 1 d . . .
C61 C 0.90025(18) 0.07203(16) 0.11647(13) 0.0510(5) Uani 1 1 d . . .
C62 C 0.9086(2) -0.01384(18) 0.09769(15) 0.0616(7) Uani 1 1 d . A .
C63 C 0.8264(2) -0.0349(2) 0.07985(18) 0.0779(9) Uani 1 1 d . . .
H63A H 0.7745 0.0247 0.0602 0.094 Uiso 1 1 calc R A .
H63B H 0.8431 -0.0660 0.0377 0.094 Uiso 1 1 calc R . .
C64 C 0.7955(2) -0.0953(3) 0.1490(2) 0.0820(9) Uani 1 1 d . A .
H64A H 0.7759 -0.0635 0.1905 0.098 Uiso 1 1 calc R . .
H64B H 0.8475 -0.1545 0.1700 0.098 Uiso 1 1 calc R . .
C65 C 0.7144(2) -0.1169(3) 0.1259(3) 0.1076(13) Uani 1 1 d . . .
H65A H 0.6946 -0.1563 0.1721 0.161 Uiso 1 1 calc R A .
H65B H 0.7343 -0.1497 0.0856 0.161 Uiso 1 1 calc R . .
H65C H 0.6628 -0.0584 0.1055 0.161 Uiso 1 1 calc R . .
C66 C 0.9992(2) -0.06380(17) 0.09950(14) 0.0589(6) Uani 1 1 d . . .
C67 C 1.0506(3) -0.1578(2) 0.08481(16) 0.0748(8) Uani 1 1 d . A .
H67A H 1.0108 -0.1711 0.0534 0.090 Uiso 1 1 calc R . .
H67B H 1.1064 -0.1554 0.0542 0.090 Uiso 1 1 calc R . .
C68 C 1.0781(2) -0.2345(2) 0.15957(18) 0.0718(8) Uani 1 1 d . . .
H68A H 1.0224 -0.2443 0.1859 0.086 Uiso 1 1 calc R A .
H68B H 1.1088 -0.2164 0.1948 0.086 Uiso 1 1 calc R . .
C69 C 1.1442(3) -0.3264(3) 0.1445(3) 0.1190(16) Uani 1 1 d . A .
H69A H 1.1357 -0.3796 0.1846 0.178 Uiso 1 1 calc R . .
H69B H 1.2081 -0.3299 0.1467 0.178 Uiso 1 1 calc R . .
H69C H 1.1309 -0.3281 0.0927 0.178 Uiso 1 1 calc R . .
C70 C 1.04723(18) -0.01002(16) 0.11839(13) 0.0501(5) Uani 1 1 d . A .
C71 C 1.18154(16) 0.01244(15) 0.13452(13) 0.0467(5) Uani 1 1 d . . .
C72 C 1.28162(17) -0.01759(16) 0.13658(15) 0.0560(6) Uani 1 1 d . . .
C73 C 1.3452(2) -0.11187(19) 0.12954(19) 0.0754(8) Uani 1 1 d . . .
H73A H 1.4092 -0.1126 0.1247 0.090 Uiso 1 1 calc R . .
H73B H 1.3291 -0.1203 0.0808 0.090 Uiso 1 1 calc R . .
C74 C 1.3415(2) -0.1946(2) 0.19841(18) 0.0779(9) Uani 1 1 d . . .
H74A H 1.3503 -0.1833 0.2481 0.094 Uiso 1 1 calc R . .
H74B H 1.2800 -0.1998 0.1993 0.094 Uiso 1 1 calc R . .
C75 C 1.4149(3) -0.2848(2) 0.1924(3) 0.1232(16) Uani 1 1 d . . .
H75A H 1.4103 -0.3363 0.2369 0.185 Uiso 1 1 calc R . .
H75B H 1.4759 -0.2805 0.1930 0.185 Uiso 1 1 calc R . .
H75C H 1.4060 -0.2963 0.1434 0.185 Uiso 1 1 calc R . .
C76 C 1.30245(16) 0.05349(16) 0.14583(15) 0.0555(6) Uani 1 1 d . . .
C77 C 1.39321(18) 0.06363(19) 0.1497(2) 0.0723(8) Uani 1 1 d . . .
H77A H 1.4411 0.0009 0.1686 0.087 Uiso 1 1 calc R . .
H77B H 1.3898 0.0982 0.1879 0.087 Uiso 1 1 calc R . .
C78 C 1.4216(2) 0.1149(3) 0.0705(3) 0.1086(14) Uani 1 1 d . . .
H78A H 1.4342 0.0757 0.0345 0.130 Uiso 1 1 calc R . .
H78B H 1.3698 0.1735 0.0478 0.130 Uiso 1 1 calc R . .
C79 C 1.5038(3) 0.1373(3) 0.0760(3) 0.1309(18) Uani 1 1 d . . .
H79C H 1.5180 0.1716 0.0240 0.196 Uiso 1 1 calc R . .
H79D H 1.5562 0.0794 0.0959 0.196 Uiso 1 1 calc R . .
H79A H 1.4920 0.1759 0.1118 0.196 Uiso 1 1 calc R . .
C80 C 1.21486(15) 0.12737(14) 0.14832(13) 0.0457(5) Uani 1 1 d . . .

loop_
_atom_site_aniso_label
_atom_site_aniso_U_11
_atom_site_aniso_U_22
_atom_site_aniso_U_33
_atom_site_aniso_U_23
_atom_site_aniso_U_13
_atom_site_aniso_U_12
Fe1 0.02460(12) 0.01842(11) 0.02826(12) -0.00677(9) -0.00047(9) -0.00553(8)
Fe2 0.03740(14) 0.02759(13) 0.02815(13) -0.00615(10) -0.00050(10) -0.01097(11)
O1 0.0362(6) 0.0255(6) 0.0296(6) -0.0075(5) 0.0013(5) -0.0097(5)
N1 0.0278(7) 0.0213(6) 0.0285(7) -0.0066(5) 0.0002(5) -0.0070(5)
N2 0.0309(7) 0.0232(7) 0.0362(8) -0.0071(6) -0.0023(6) -0.0047(6)
N3 0.0281(7) 0.0217(6) 0.0353(7) -0.0101(6) -0.0011(6) -0.0054(5)
N4 0.0325(8) 0.0260(7) 0.0389(8) -0.0100(6) -0.0015(6) -0.0106(6)
N5 0.0285(7) 0.0200(6) 0.0339(7) -0.0092(5) -0.0008(6) -0.0059(5)
N6 0.0302(7) 0.0245(7) 0.0389(8) -0.0106(6) -0.0008(6) -0.0060(6)
N7 0.0265(7) 0.0225(6) 0.0352(7) -0.0091(6) 0.0005(6) -0.0068(5)
N8 0.0312(7) 0.0261(7) 0.0370(8) -0.0105(6) 0.0034(6) -0.0107(6)
N9 0.0376(8) 0.0264(7) 0.0387(8) -0.0036(6) -0.0012(6) -0.0107(6)
N10 0.0396(9) 0.0323(8) 0.0367(8) -0.0039(6) -0.0035(7) -0.0098(7)
N11 0.0408(9) 0.0330(8) 0.0407(9) -0.0050(7) -0.0084(7) -0.0117(7)
N12 0.0575(12) 0.0466(11) 0.0606(12) -0.0076(9) -0.0175(9) -0.0236(9)
N13 0.0534(10) 0.0390(9) 0.0404(9) -0.0114(7) -0.0045(8) -0.0175(8)
N14 0.0621(13) 0.0452(10) 0.0545(11) -0.0247(9) 0.0106(9) -0.0183(9)
N15 0.0423(9) 0.0335(8) 0.0405(9) -0.0100(7) 0.0058(7) -0.0124(7)
N16 0.0394(9) 0.0354(9) 0.0714(13) -0.0082(9) 0.0011(9) -0.0120(8)
C1 0.0327(8) 0.0237(8) 0.0282(8) -0.0081(6) 0.0040(6) -0.0105(7)
C2 0.0379(9) 0.0229(8) 0.0301(8) -0.0075(6) 0.0041(7) -0.0103(7)
C3 0.0470(11) 0.0256(8) 0.0405(10) -0.0074(7) 0.0045(8) -0.0174(8)
C4 0.0713(15) 0.0407(11) 0.0482(12) -0.0128(9) -0.0025(10) -0.0303(11)
C5 0.089(2) 0.0557(15) 0.0745(18) -0.0204(13) -0.0095(15) -0.0423(15)
C6 0.0375(9) 0.0211(7) 0.0292(8) -0.0057(6) 0.0023(7) -0.0074(7)
C7 0.0394(10) 0.0211(8) 0.0417(10) -0.0054(7) -0.0014(8) -0.0043(7)
C8 0.0518(13) 0.0330(10) 0.0537(13) -0.0136(9) 0.0098(10) -0.0035(9)
C9 0.0530(14) 0.0473(14) 0.0866(19) -0.0243(13) 0.0123(13) -0.0001(11)
C10 0.0326(8) 0.0219(7) 0.0281(8) -0.0075(6) -0.0001(6) -0.0054(6)
C11 0.0277(8) 0.0265(8) 0.0363(9) -0.0096(7) -0.0033(7) -0.0042(7)
C12 0.0280(9) 0.0342(9) 0.0436(10) -0.0118(8) -0.0034(7) -0.0068(7)
C13 0.0304(9) 0.0368(10) 0.0574(12) -0.0125(9) -0.0059(8) -0.0050(8)
C14 0.0402(12) 0.0610(15) 0.0685(16) -0.0278(13) -0.0008(11) 0.0021(11)
C15 0.0490(14) 0.0594(16) 0.100(2) -0.0355(16) 0.0013(14) 0.0067(12)
C16 0.0289(9) 0.0358(9) 0.0477(11) -0.0145(8) -0.0007(8) -0.0109(7)
C17 0.0328(10) 0.0447(12) 0.0714(15) -0.0160(11) -0.0012(9) -0.0166(9)
C18 0.0580(15) 0.0715(17) 0.0850(19) -0.0292(15) -0.0017(13) -0.0350(14)
C19 0.079(2) 0.101(3) 0.128(3) -0.048(2) -0.0007(19) -0.058(2)
C20 0.0299(8) 0.0284(8) 0.0372(9) -0.0118(7) -0.0008(7) -0.0089(7)
C21 0.0328(8) 0.0231(8) 0.0324(8) -0.0107(6) -0.0009(7) -0.0085(7)
C22 0.0389(9) 0.0229(8) 0.0364(9) -0.0100(7) -0.0027(7) -0.0089(7)
C23 0.0484(11) 0.0253(9) 0.0482(11) -0.0088(8) -0.0059(9) -0.0146(8)
C24 0.092(2) 0.0529(14) 0.0583(14) -0.0116(11) -0.0155(13) -0.0421(14)
C25 0.120(3) 0.073(2) 0.092(2) -0.0181(17) -0.030(2) -0.062(2)
C26 0.0372(9) 0.0233(8) 0.0357(9) -0.0100(7) -0.0008(7) -0.0071(7)
C27 0.0431(11) 0.0229(8) 0.0531(12) -0.0103(8) -0.0073(9) -0.0045(8)
C28 0.0536(14) 0.0380(12) 0.0756(17) -0.0220(11) 0.0043(12) 0.0020(10)
C29 0.0539(16) 0.0485(15) 0.124(3) -0.0353(16) 0.0058(16) 0.0062(12)
C30 0.0308(8) 0.0217(7) 0.0330(8) -0.0089(6) -0.0004(7) -0.0043(6)
C31 0.0272(8) 0.0260(8) 0.0356(9) -0.0091(7) -0.0004(7) -0.0050(6)
C32 0.0273(8) 0.0318(9) 0.0474(11) -0.0133(8) -0.0007(7) -0.0065(7)
C33 0.0281(9) 0.0354(10) 0.0681(14) -0.0094(10) -0.0050(9) -0.0044(8)
C34 0.0385(12) 0.0494(13) 0.094(2) -0.0291(13) 0.0054(12) -0.0004(10)
C35 0.0521(16) 0.0571(17) 0.167(4) -0.048(2) 0.0136(19) 0.0022(13)
C36 0.0276(9) 0.0336(9) 0.0458(10) -0.0129(8) 0.0009(7) -0.0094(7)
C37 0.0307(9) 0.0420(11) 0.0619(13) -0.0164(10) 0.0045(9) -0.0154(8)
C38 0.0676(16) 0.0829(19) 0.0649(16) -0.0263(14) 0.0038(13) -0.0470(15)
C39 0.084(2) 0.105(3) 0.096(2) -0.044(2) 0.0049(17) -0.063(2)
C40 0.0276(8) 0.0278(8) 0.0363(9) -0.0117(7) 0.0034(7) -0.0095(7)
C41 0.0405(10) 0.0314(10) 0.0519(12) -0.0056(8) 0.0002(9) -0.0127(8)
C42 0.0491(12) 0.0342(10) 0.0599(13) -0.0066(9) -0.0016(10) -0.0178(9)
C43 0.0595(16) 0.0430(13) 0.111(2) -0.0149(14) -0.0062(15) -0.0221(12)
C44 0.088(2) 0.106(3) 0.099(3) -0.015(2) -0.008(2) -0.053(2)
C45 0.078(2) 0.159(4) 0.154(4) -0.036(3) -0.011(2) -0.068(3)
C46 0.0459(11) 0.0304(9) 0.0417(10) -0.0041(8) -0.0025(8) -0.0150(8)
C47 0.0572(13) 0.0299(9) 0.0467(11) -0.0059(8) -0.0025(9) -0.0160(9)
C48 0.0800(17) 0.0305(10) 0.0477(12) -0.0068(9) -0.0015(11) -0.0097(11)
C49 0.100(2) 0.0325(12) 0.0602(15) -0.0079(11) -0.0070(14) -0.0029(13)
C50 0.0414(10) 0.0275(9) 0.0338(9) -0.0026(7) -0.0027(7) -0.0104(8)
C51 0.0398(10) 0.0327(9) 0.0370(10) -0.0023(8) -0.0066(8) -0.0087(8)
C52 0.0399(11) 0.0461(12) 0.0449(11) -0.0049(9) -0.0064(9) -0.0111(9)
C53 0.0383(11) 0.0494(13) 0.0604(14) -0.0100(11) -0.0056(10) -0.0065(10)
C54 0.0626(17) 0.0527(16) 0.100(2) 0.0063(15) -0.0073(16) -0.0044(13)
C55 0.091(3) 0.0500(18) 0.156(4) 0.000(2) -0.018(2) 0.0015(17)
C56 0.0413(11) 0.0496(12) 0.0528(13) -0.0029(10) -0.0104(9) -0.0159(10)
C57 0.0494(14) 0.0713(18) 0.0840(19) -0.0112(15) -0.0145(13) -0.0260(13)
C58 0.065(4) 0.080(5) 0.091(5) -0.018(4) -0.031(3) -0.025(3)
C59 0.093(4) 0.075(4) 0.074(4) -0.007(3) -0.030(3) -0.012(4)
C58A 0.081(7) 0.080(7) 0.122(9) 0.005(7) -0.049(7) -0.045(6)
C59A 0.193(19) 0.216(19) 0.071(7) -0.019(12) -0.022(10) -0.125(17)
C60 0.0470(12) 0.0407(11) 0.0456(11) -0.0034(9) -0.0125(9) -0.0163(9)
C61 0.0632(14) 0.0431(12) 0.0504(12) -0.0087(10) -0.0144(11) -0.0231(11)
C62 0.090(2) 0.0514(14) 0.0522(14) -0.0105(11) -0.0169(13) -0.0335(14)
C63 0.111(3) 0.0609(17) 0.0705(18) -0.0082(14) -0.0308(17) -0.0414(17)
C64 0.075(2) 0.099(2) 0.083(2) -0.0401(19) 0.0094(16) -0.0344(18)
C65 0.068(2) 0.110(3) 0.174(4) -0.074(3) 0.004(2) -0.039(2)
C66 0.089(2) 0.0479(13) 0.0475(13) -0.0162(10) -0.0064(12) -0.0294(13)
C67 0.119(3) 0.0661(17) 0.0586(16) -0.0267(14) 0.0109(16) -0.0494(18)
C68 0.0785(19) 0.0599(16) 0.0799(19) -0.0225(14) 0.0090(15) -0.0277(15)
C69 0.093(3) 0.064(2) 0.204(5) -0.057(3) 0.029(3) -0.025(2)
C70 0.0695(16) 0.0406(11) 0.0453(12) -0.0172(9) 0.0008(10) -0.0214(11)
C71 0.0514(12) 0.0380(11) 0.0457(11) -0.0133(9) 0.0108(9) -0.0117(9)
C72 0.0531(13) 0.0424(12) 0.0631(15) -0.0148(11) 0.0136(11) -0.0098(10)
C73 0.0678(18) 0.0548(16) 0.092(2) -0.0282(15) 0.0230(15) -0.0077(13)
C74 0.083(2) 0.0574(16) 0.0748(19) -0.0219(14) 0.0041(15) -0.0021(15)
C75 0.150(4) 0.058(2) 0.118(3) -0.021(2) 0.019(3) 0.006(2)
C76 0.0458(12) 0.0416(12) 0.0660(15) -0.0068(11) 0.0092(11) -0.0098(10)
C77 0.0448(13) 0.0480(14) 0.104(2) -0.0060(14) 0.0100(14) -0.0081(11)
C78 0.0633(19) 0.081(2) 0.147(4) 0.021(2) 0.005(2) -0.0296(18)
C79 0.078(3) 0.108(3) 0.184(5) -0.003(3) 0.010(3) -0.040(2)
C80 0.0417(11) 0.0353(10) 0.0519(12) -0.0045(9) 0.0057(9) -0.0119(9)

loop_
_atom_type_symbol
_atom_type_description
_atom_type_scat_dispersion_real
_atom_type_scat_dispersion_imag
_atom_type_scat_source
C C 0.0033 0.0016 'International Tables Vol C Tables 4.2.6.8 and 6.1.1.4'
H H 0.0000 0.0000 'International Tables Vol C Tables 4.2.6.8 and 6.1.1.4'
N N 0.0061 0.0033 'International Tables Vol C Tables 4.2.6.8 and 6.1.1.4'
O O 0.0106 0.0060 'International Tables Vol C Tables 4.2.6.8 and 6.1.1.4'
Fe Fe 0.3463 0.8444 'International Tables Vol C Tables 4.2.6.8 and 6.1.1.4'

loop_
_geom_angle_atom_site_label_1
_geom_angle_atom_site_label_2
_geom_angle_atom_site_label_3
_geom_angle
O1 Fe1 N3 99.19(6)
O1 Fe1 N1 97.94(6)
N3 Fe1 N1 88.36(6)
O1 Fe1 N5 102.47(6)
N3 Fe1 N5 88.26(6)
N1 Fe1 N5 159.59(6)
O1 Fe1 N7 100.48(6)
N3 Fe1 N7 160.32(6)
N1 Fe1 N7 88.11(6)
N5 Fe1 N7 88.32(6)
O1 Fe2 N9 100.95(6)
O1 Fe2 N11 100.68(6)
N9 Fe2 N11 88.41(7)
O1 Fe2 N15 100.97(6)
N9 Fe2 N15 87.77(7)
N11 Fe2 N15 158.35(7)
O1 Fe2 N13 101.06(6)
N9 Fe2 N13 157.99(7)
N11 Fe2 N13 87.42(7)
N15 Fe2 N13 88.18(8)
Fe2 O1 Fe1 158.52(7)
C1 N1 C10 106.06(14)
C1 N1 Fe1 126.38(11)
C10 N1 Fe1 125.85(12)
C10 N2 C11 121.18(15)
C20 N3 C11 105.87(14)
C20 N3 Fe1 126.58(11)
C11 N3 Fe1 125.98(12)
C21 N4 C20 120.98(15)
C30 N5 C21 106.00(14)
C30 N5 Fe1 127.16(12)
C21 N5 Fe1 126.51(11)
C31 N6 C30 121.31(15)
C40 N7 C31 106.04(14)
C40 N7 Fe1 126.51(11)
C31 N7 Fe1 126.56(12)
C40 N8 C1 121.09(15)
C50 N9 C41 105.71(16)
C50 N9 Fe2 126.81(13)
C41 N9 Fe2 127.27(13)
C50 N10 C51 121.66(17)
C60 N11 C51 105.51(17)
C60 N11 Fe2 126.99(14)
C51 N11 Fe2 126.33(14)
C60 N12 C61 121.0(2)
C61 N13 C70 106.23(18)
C61 N13 Fe2 127.22(16)
C70 N13 Fe2 126.34(16)
C70 N14 C71 121.5(2)
C80 N15 C71 105.69(18)
C80 N15 Fe2 126.89(14)
C71 N15 Fe2 126.49(15)
C41 N16 C80 121.57(19)
N8 C1 N1 127.40(15)
N8 C1 C2 121.90(15)
N1 C1 C2 110.70(15)
C6 C2 C1 106.33(15)
C6 C2 C3 130.28(16)
C1 C2 C3 123.29(16)
C2 C3 C4 112.51(15)
C3 C4 C5 112.68(19)
C2 C6 C10 106.71(15)
C2 C6 C7 130.51(16)
C10 C6 C7 122.66(16)
C6 C7 C8 112.12(16)
C7 C8 C9 112.7(2)
N2 C10 N1 127.75(15)
N2 C10 C6 122.03(15)
N1 C10 C6 110.21(15)
N2 C11 N3 127.45(16)
N2 C11 C12 121.95(16)
N3 C11 C12 110.60(15)
C16 C12 C11 106.36(16)
C16 C12 C13 130.85(18)
C11 C12 C13 122.65(17)
C12 C13 C14 111.61(18)
C13 C14 C15 114.1(2)
C12 C16 C20 106.66(16)
C12 C16 C17 129.48(18)
C20 C16 C17 123.86(17)
C16 C17 C18 113.24(19)
C19 C18 C17 112.6(2)
N4 C20 N3 127.08(16)
N4 C20 C16 122.41(16)
N3 C20 C16 110.51(15)
N4 C21 N5 127.78(15)
N4 C21 C22 121.89(16)
N5 C21 C22 110.33(15)
C26 C22 C21 106.18(15)
C26 C22 C23 130.46(16)
C21 C22 C23 123.35(16)
C24 C23 C22 114.26(17)
C23 C24 C25 111.6(2)
C22 C26 C30 106.84(15)
C22 C26 C27 129.84(17)
C30 C26 C27 123.32(17)
C28 C27 C26 114.50(17)
C27 C28 C29 113.2(2)
N6 C30 N5 127.03(15)
N6 C30 C26 122.32(15)
N5 C30 C26 110.65(15)
N6 C31 N7 127.50(16)
N6 C31 C32 122.10(16)
N7 C31 C32 110.38(15)
C36 C32 C31 106.59(16)
C36 C32 C33 130.46(18)
C31 C32 C33 122.91(17)
C32 C33 C34 112.51(19)
C33 C34 C35 113.7(3)
C32 C36 C40 106.33(16)
C32 C36 C37 130.60(17)
C40 C36 C37 123.04(17)
C36 C37 C38 113.25(18)
C39 C38 C37 112.6(2)
N8 C40 N7 127.34(16)
N8 C40 C36 122.00(16)
N7 C40 C36 110.66(15)
N16 C41 N9 126.93(19)
N16 C41 C42 122.75(19)
N9 C41 C42 110.29(18)
C46 C42 C41 106.77(19)
C46 C42 C43 129.8(2)
C41 C42 C43 123.3(2)
C44 C43 C42 117.4(3)
C43 C44 C45 112.9(3)
C42 C46 C50 106.37(17)
C42 C46 C47 130.9(2)
C50 C46 C47 122.69(19)
C46 C47 C48 114.41(18)
C49 C48 C47 111.1(2)
N10 C50 N9 127.15(18)
N10 C50 C46 121.99(17)
N9 C50 C46 110.84(17)
N10 C51 N11 126.83(18)
N10 C51 C52 122.09(19)
N11 C51 C52 111.02(18)
C56 C52 C51 106.14(19)
C56 C52 C53 130.3(2)
C51 C52 C53 123.5(2)
C52 C53 C54 114.4(2)
C53 C54 C55 112.5(3)
C52 C56 C60 106.60(19)
C52 C56 C57 129.5(2)
C60 C56 C57 123.8(2)
C58A C57 C56 116.4(5)
C58A C57 C58 33.2(5)
C56 C57 C58 110.5(3)
C59 C58 C57 113.1(6)
C59A C58A C57 111.1(13)
N12 C60 N11 127.0(2)
N12 C60 C56 122.2(2)
N11 C60 C56 110.72(19)
N12 C61 N13 127.6(2)
N12 C61 C62 122.3(2)
N13 C61 C62 110.1(2)
C66 C62 C61 106.2(2)
C66 C62 C63 130.2(3)
C61 C62 C63 123.6(3)
C64 C63 C62 113.3(2)
C63 C64 C65 110.5(3)
C62 C66 C70 107.1(2)
C62 C66 C67 130.9(3)
C70 C66 C67 121.9(3)
C68 C67 C66 111.7(2)
C67 C68 C69 111.1(3)
N14 C70 N13 127.8(2)
N14 C70 C66 121.9(2)
N13 C70 C66 110.3(2)
N14 C71 N15 127.3(2)
N14 C71 C72 122.3(2)
N15 C71 C72 110.4(2)
C76 C72 C71 106.8(2)
C76 C72 C73 129.5(3)
C71 C72 C73 123.6(2)
C72 C73 C74 114.4(2)
C75 C74 C73 111.4(3)
C72 C76 C80 106.1(2)
C72 C76 C77 130.9(2)
C80 C76 C77 122.9(2)
C76 C77 C78 112.6(3)
C79 C78 C77 112.8(4)
N16 C80 N15 126.90(19)
N16 C80 C76 122.0(2)
N15 C80 C76 111.02(19)

loop_
_geom_bond_atom_site_label_1
_geom_bond_atom_site_label_2
_geom_bond_distance
Fe1 O1 1.7600(12)
Fe1 N3 1.9345(14)
Fe1 N1 1.9358(14)
Fe1 N5 1.9362(14)
Fe1 N7 1.9364(14)
Fe2 O1 1.7501(12)
Fe2 N9 1.9367(16)
Fe2 N11 1.9377(17)
Fe2 N15 1.9399(17)
Fe2 N13 1.9458(17)
N1 C1 1.365(2)
N1 C10 1.371(2)
N2 C10 1.323(2)
N2 C11 1.325(2)
N3 C20 1.370(2)
N3 C11 1.372(2)
N4 C21 1.328(2)
N4 C20 1.332(2)
N5 C30 1.369(2)
N5 C21 1.372(2)
N6 C31 1.327(2)
N6 C30 1.333(2)
N7 C40 1.368(2)
N7 C31 1.369(2)
N8 C40 1.329(2)
N8 C1 1.331(2)
N9 C50 1.373(2)
N9 C41 1.374(3)
N10 C50 1.328(3)
N10 C51 1.334(3)
N11 C60 1.372(3)
N11 C51 1.373(3)
N12 C60 1.327(3)
N12 C61 1.328(3)
N13 C61 1.361(3)
N13 C70 1.367(3)
N14 C70 1.321(3)
N14 C71 1.324(3)
N15 C80 1.365(3)
N15 C71 1.366(3)
N16 C41 1.324(3)
N16 C80 1.331(3)
C1 C2 1.460(2)
C2 C6 1.355(3)
C2 C3 1.492(2)
C3 C4 1.520(3)
C4 C5 1.520(3)
C6 C10 1.462(2)
C6 C7 1.495(2)
C7 C8 1.517(3)
C8 C9 1.523(3)
C11 C12 1.458(3)
C12 C16 1.360(3)
C12 C13 1.496(3)
C13 C14 1.498(3)
C14 C15 1.518(3)
C16 C20 1.458(2)
C16 C17 1.497(3)
C17 C18 1.521(4)
C18 C19 1.507(4)
C21 C22 1.462(2)
C22 C26 1.362(3)
C22 C23 1.493(2)
C23 C24 1.493(3)
C24 C25 1.528(3)
C26 C30 1.449(2)
C26 C27 1.502(2)
C27 C28 1.498(3)
C28 C29 1.517(3)
C31 C32 1.457(3)
C32 C36 1.361(3)
C32 C33 1.498(3)
C33 C34 1.516(4)
C34 C35 1.517(3)
C36 C40 1.456(2)
C36 C37 1.492(3)
C37 C38 1.526(3)
C38 C39 1.496(4)
C41 C42 1.457(3)
C42 C46 1.360(3)
C42 C43 1.509(3)
C43 C44 1.418(4)
C44 C45 1.549(5)
C46 C50 1.452(3)
C46 C47 1.497(3)
C47 C48 1.525(3)
C48 C49 1.518(3)
C51 C52 1.450(3)
C52 C56 1.367(3)
C52 C53 1.485(3)
C53 C54 1.494(4)
C54 C55 1.517(5)
C56 C60 1.451(3)
C56 C57 1.503(3)
C57 C58A 1.446(11)
C57 C58 1.578(9)
C58 C59 1.545(10)
C58A C59A 1.40(2)
C61 C62 1.474(3)
C62 C66 1.343(4)
C62 C63 1.521(4)
C63 C64 1.489(4)
C64 C65 1.548(4)
C66 C70 1.455(3)
C66 C67 1.518(4)
C67 C68 1.492(4)
C68 C69 1.545(4)
C71 C72 1.455(3)
C72 C76 1.353(4)
C72 C73 1.511(3)
C73 C74 1.532(4)
C74 C75 1.509(4)
C76 C80 1.452(3)
C76 C77 1.492(4)
C77 C78 1.528(5)
C78 C79 1.470(5)
